data_7156074
loop_
_publ_author_name
'Utecht, Greta'
'Fruzi\'nski, Andrzej'
'Jasi\'nski, Marcin'

_publ_section_title
;
 Polysubstituted 3-trifluoromethylpyrazoles: regioselective (3 +
 2)-cycloaddition of trifluoroacetonitrile imines with enol ethers and
 functional group transformations.
;
_journal_issue 8
_journal_name_full 'Organic &amp; biomolecular chemistry'
_journal_page_first 1252
_journal_page_last 1257
_journal_paper_doi 10.1039/c7ob03126b
_journal_volume 16
_journal_year 2018
_chemical_formula_moiety 'C13 H13 F3 N2 O'
_chemical_formula_sum 'C13 H13 F3 N2 O'
_chemical_formula_weight 270.25
_chemical_name_systematic trans-1-(p-Totyl)-3-trifluoromethyl-3a,4,5,6a-tetrahydro-1H-furo[2,3-c]pyrazole
_space_group_crystal_system orthorhombic
_space_group_IT_number 61
_space_group_name_Hall '-P 2ac 2ab'
_space_group_name_H-M_alt 'P b c a'
_symmetry_space_group_name_Hall '-P 2ac 2ab'
_symmetry_space_group_name_H-M 'P b c a'
_atom_sites_solution_hydrogens geom
_atom_sites_solution_primary dual
_audit_creation_date 2017-02-02
_audit_creation_method
;
Olex2 1.2-ac3
(compiled 2017.01.05 svn.r3372 for Rigaku Oxford Diffraction, GUI svn.r5289)
;
_audit_update_record
;
2017-02-06 deposited with the CCDC.
2018-01-22 downloaded from the CCDC.
;
_cell_angle_alpha 90
_cell_angle_beta 90
_cell_angle_gamma 90
_cell_formula_units_Z 8
_cell_length_a 15.5438(3)
_cell_length_b 7.15478(11)
_cell_length_c 23.2224(4)
_cell_measurement_reflns_used 7688
_cell_measurement_temperature 293(2)
_cell_measurement_theta_max 78.4810
_cell_measurement_theta_min 4.7420
_cell_volume 2582.62(8)
_computing_cell_refinement 'CrysAlisPro 1.171.39.16b (Rigaku OD, 2015)'
_computing_data_collection 'CrysAlisPro 1.171.39.16b (Rigaku OD, 2015)'
_computing_data_reduction 'CrysAlisPro 1.171.39.16b (Rigaku OD, 2015)'
_computing_molecular_graphics 'Olex2 (Dolomanov et al., 2009)'
_computing_publication_material 'Olex2 (Dolomanov et al., 2009)'
_computing_structure_refinement 'ShelXL (Sheldrick, 2015)'
_computing_structure_solution 'ShelXT (Sheldrick, 2015)'
_diffrn_ambient_temperature 293(2)
_diffrn_detector 'CCD plate'
_diffrn_detector_type 'Pilatus 300K'
_diffrn_measured_fraction_theta_full 0.999
_diffrn_measured_fraction_theta_max 0.998
_diffrn_measurement_details
;
List of Runs (angles in degrees, time in seconds):

  # Type    Start    End  Width  t~exp~   \w     \q     \k     \f   Frames
#--------------------------------------------------------------------------
  1  \w    -70.00 -33.00   0.50    0.27    --  -86.25 125.00-120.00   74
  2  \w     12.00  67.00   0.50    0.10    --   -5.34  38.00 -60.00  110
  3  \w      3.00  74.00   0.50    0.10    --    5.34  57.00 -30.00  142
  4  \w    -69.00 -15.00   0.50    0.27    --  -86.25  38.00  30.00  108
  5  \w    -69.00 -11.00   0.50    0.27    --  -86.25  38.00 -90.00  116
  6  \w    -70.00 -34.00   0.50    0.27    --  -86.25  38.00-180.00   72
  7  \w     99.00 152.00   0.50    0.27    --  107.75  19.00  60.00  106
  8  \w     99.00 176.00   0.50    0.27    --  107.75  19.00 150.00  154
  9  \w     80.00 109.00   0.50    0.27    --  107.75 -99.00 -30.00   58
 10  \w     40.00  65.00   0.50    0.27    --  107.75 -99.00 -30.00   50
 11  \w     78.00 111.00   0.50    0.27    --  107.75 -99.00-150.00   66
 12  \w   -143.00 -71.00   0.50    0.27    --  -86.25-125.00 -60.00  144
 13  \w     34.00  59.00   0.50    0.27    --  107.75 -38.00 150.00   50
 14  \w     39.00  79.00   0.50    0.27    --  107.75 -57.00 -30.00   80
 15  \w     44.00 119.00   0.50    0.27    --  107.75 -77.00-120.00  150
;
_diffrn_measurement_device 'four-circle diffractometer'
_diffrn_measurement_device_type 'XtaLAB Synergy, Dualflex, Pilatus 300K'
_diffrn_measurement_method '\w scans'
_diffrn_orient_matrix_type 'CrysAlisPro convention (1999,Acta A55,543-557)'
_diffrn_orient_matrix_UB_11 -0.0961343000
_diffrn_orient_matrix_UB_12 0.0358778000
_diffrn_orient_matrix_UB_13 0.0117258000
_diffrn_orient_matrix_UB_21 0.0166549000
_diffrn_orient_matrix_UB_22 -0.0139202000
_diffrn_orient_matrix_UB_23 0.0652602000
_diffrn_orient_matrix_UB_31 0.0173756000
_diffrn_orient_matrix_UB_32 0.2118564000
_diffrn_orient_matrix_UB_33 0.0022892000
_diffrn_radiation_monochromator mirror
_diffrn_radiation_probe x-ray
_diffrn_radiation_type CuK\a
_diffrn_radiation_wavelength 1.54184
_diffrn_reflns_av_R_equivalents 0.0343
_diffrn_reflns_av_unetI/netI 0.0294
_diffrn_reflns_Laue_measured_fraction_full 0.999
_diffrn_reflns_Laue_measured_fraction_max 0.998
_diffrn_reflns_limit_h_max 18
_diffrn_reflns_limit_h_min -18
_diffrn_reflns_limit_k_max 8
_diffrn_reflns_limit_k_min -5
_diffrn_reflns_limit_l_max 27
_diffrn_reflns_limit_l_min -27
_diffrn_reflns_number 11966
_diffrn_reflns_point_group_measured_fraction_full 0.999
_diffrn_reflns_point_group_measured_fraction_max 0.998
_diffrn_reflns_theta_full 67.684
_diffrn_reflns_theta_max 68.243
_diffrn_reflns_theta_min 4.754
_diffrn_source 'micro-focus sealed X-ray tube'
_diffrn_source_type 'PhotonJet (Cu) X-ray Source'
_exptl_absorpt_coefficient_mu 1.029
_exptl_absorpt_correction_T_max 1.000
_exptl_absorpt_correction_T_min 0.397
_exptl_absorpt_correction_type gaussian
_exptl_absorpt_process_details
;
CrysAlisPro 1.171.39.16b (Rigaku Oxford Diffraction, 2015)
Numerical absorption correction based on gaussian integration over
            a multifaceted crystal model
Empirical absorption correction using spherical harmonics,
 implemented in SCALE3 ABSPACK scaling algorithm.
;
_exptl_crystal_colour colourless
_exptl_crystal_density_diffrn 1.390
_exptl_crystal_description plate
_exptl_crystal_F_000 1120
_exptl_crystal_size_max 0.853
_exptl_crystal_size_mid 0.422
_exptl_crystal_size_min 0.129
_refine_diff_density_max 0.180
_refine_diff_density_min -0.154
_refine_diff_density_rms 0.049
_refine_ls_extinction_coef 0.0066(4)
_refine_ls_extinction_expression Fc^*^=kFc[1+0.001xFc^2^\l^3^/sin(2\q)]^-1/4^
_refine_ls_extinction_method 'SHELXL-2016/6 (Sheldrick 2016)'
_refine_ls_goodness_of_fit_ref 1.076
_refine_ls_hydrogen_treatment constr
_refine_ls_matrix_type full
_refine_ls_number_parameters 201
_refine_ls_number_reflns 2371
_refine_ls_number_restraints 30
_refine_ls_restrained_S_all 1.097
_refine_ls_R_factor_all 0.0454
_refine_ls_R_factor_gt 0.0390
_refine_ls_shift/su_max 0.001
_refine_ls_shift/su_mean 0.000
_refine_ls_structure_factor_coef Fsqd
_refine_ls_weighting_details 'w=1/[\s^2^(Fo^2^)+(0.0482P)^2^+0.4044P] where P=(Fo^2^+2Fc^2^)/3'
_refine_ls_weighting_scheme calc
_refine_ls_wR_factor_gt 0.1010
_refine_ls_wR_factor_ref 0.1049
_reflns_Friedel_coverage 0.000
_reflns_number_gt 1972
_reflns_number_total 2371
_reflns_threshold_expression 'I > 2\s(I)'
_cod_data_source_file c7ob03126b2.cif
_cod_data_source_block gu-480
_cod_depositor_comments 'Adding full bibliography for 7156073--7156074.cif.'
_cod_database_code 7156074
_shelx_shelxl_version_number 2016/6
_chemical_oxdiff_formula 'C13 H13 N2 O1 F3'
_shelx_space_group_comment
;
The symmetry employed for this shelxl refinement is uniquely defined
by the following loop, which should always be used as a source of
symmetry information in preference to the above space-group names.
They are only intended as comments.
;
_diffrn_oxdiff_ac3_digest_frames
;
013fae8a261492761cf581ccbc042f7fe0014804727
;
_reflns_odcompleteness_completeness 99.74
_reflns_odcompleteness_iscentric 1
_reflns_odcompleteness_theta 66.97
_olex2_refinement_description
;
1. Fixed Uiso
 At 1.2 times of:
  All C(H) groups, All C(H,H) groups
 At 1.5 times of:
  All C(H,H,H,H,H,H) groups
2. Restrained distances
 C16-F17A \\sim C16-F18A \\sim C16-F19A \\sim C16-F17 \\sim C16-F18 \\sim
C16-F19
 with sigma of 0.02
 F17A-F18A \\sim F17A-F19A \\sim F18A-F19A \\sim F17-F18 \\sim F17-F19 \\sim
F18-F19
 with sigma of 0.02
3. Others
 Sof(F19A)=Sof(F18A)=Sof(F17A)=1-FVAR(1)
 Sof(F17)=Sof(F18)=Sof(F19)=FVAR(1)
 Fixed Sof: H15A(0.5) H15B(0.5) H15C(0.5) H15D(0.5) H15E(0.5) H15F(0.5)
4.a Ternary CH refined with riding coordinates:
 C8(H8), C4(H4)
4.b Secondary CH2 refined with riding coordinates:
 C6(H6A,H6B), C5(H5A,H5B)
4.c Aromatic/amide H refined with riding coordinates:
 C10(H10), C14(H14), C11(H11), C13(H13)
4.d Disordered Me refined with riding coordinates:
 C15(H15A,H15B,H15C,H15D,H15E,H15F)
;
_olex2_submission_special_instructions 'No special instructions were received'
_oxdiff_exptl_absorpt_empirical_details
;
Empirical correction (ABSPACK) includes:
- Absorption correction using spherical harmonics
- Frame scaling
;
_oxdiff_exptl_absorpt_empirical_full_max 1.196
_oxdiff_exptl_absorpt_empirical_full_min 0.678

loop_
_space_group_symop_operation_xyz
'x, y, z'
'-x+1/2, -y, z+1/2'
'-x, y+1/2, -z+1/2'
'x+1/2, -y+1/2, -z'
'-x, -y, -z'
'x-1/2, y, -z-1/2'
'x, -y-1/2, z-1/2'
'-x-1/2, y-1/2, z'

loop_
_atom_site_label
_atom_site_type_symbol
_atom_site_fract_x
_atom_site_fract_y
_atom_site_fract_z
_atom_site_U_iso_or_equiv
_atom_site_adp_type
_atom_site_occupancy
_atom_site_site_symmetry_order
_atom_site_calc_flag
_atom_site_refinement_flags_posn
_atom_site_refinement_flags_occupancy
_atom_site_disorder_assembly
_atom_site_disorder_group
O7 O 0.58240(7) 0.02189(12) 0.45319(4) 0.0588(3) Uani 1 1 d . . . .
N1 N 0.59806(8) 0.35300(15) 0.45315(4) 0.0485(3) Uani 1 1 d . . . .
N2 N 0.62705(8) 0.44771(15) 0.40644(5) 0.0497(3) Uani 1 1 d . . . .
C9 C 0.61801(8) 0.41469(16) 0.50897(5) 0.0408(3) Uani 1 1 d . . . .
C10 C 0.58391(9) 0.32369(19) 0.55639(6) 0.0504(3) Uani 1 1 d . . . .
H10 H 0.547561 0.221764 0.551331 0.061 Uiso 1 1 calc R . . .
C8 C 0.54423(8) 0.19324(17) 0.43855(5) 0.0455(3) Uani 1 1 d . . . .
H8 H 0.486703 0.204980 0.455431 0.055 Uiso 1 1 calc R . . .
C3 C 0.59594(9) 0.37042(18) 0.36111(6) 0.0488(3) Uani 1 1 d . . . .
C4 C 0.54077(9) 0.20339(18) 0.37209(6) 0.0498(3) Uani 1 1 d . . . .
H4 H 0.482021 0.220017 0.357650 0.060 Uiso 1 1 calc R . . .
F17 F 0.6811(5) 0.5703(12) 0.3033(3) 0.122(3) Uani 0.458(12) 1 d D P A 1
F18 F 0.6322(8) 0.3332(7) 0.2632(2) 0.113(2) Uani 0.458(12) 1 d D P A 1
F19 F 0.5518(4) 0.5541(12) 0.2837(3) 0.109(2) Uani 0.458(12) 1 d D P A 1
F19A F 0.5527(5) 0.435(2) 0.2687(2) 0.170(4) Uani 0.542(12) 1 d D P A 2
F18A F 0.6768(7) 0.3423(9) 0.2802(4) 0.143(3) Uani 0.542(12) 1 d D P A 2
F17A F 0.6471(8) 0.6099(6) 0.3046(2) 0.142(3) Uani 0.542(12) 1 d D P A 2
C14 C 0.67184(9) 0.56639(19) 0.51774(6) 0.0514(4) Uani 1 1 d . . . .
H14 H 0.695351 0.629178 0.486405 0.062 Uiso 1 1 calc R . . .
C11 C 0.60398(9) 0.3846(2) 0.61123(6) 0.0547(4) Uani 1 1 d . . . .
H11 H 0.580612 0.322082 0.642672 0.066 Uiso 1 1 calc R . . .
C12 C 0.65748(9) 0.5348(2) 0.62085(6) 0.0521(4) Uani 1 1 d . . . .
C13 C 0.69054(9) 0.6242(2) 0.57304(6) 0.0568(4) Uani 1 1 d . . . .
H13 H 0.726540 0.726628 0.578257 0.068 Uiso 1 1 calc R . . .
C6 C 0.63303(12) -0.0363(2) 0.40458(7) 0.0664(5) Uani 1 1 d . . . .
H6A H 0.643101 -0.170037 0.405533 0.080 Uiso 1 1 calc R . . .
H6B H 0.688026 0.027755 0.404028 0.080 Uiso 1 1 calc R . . .
C5 C 0.58000(12) 0.0165(2) 0.35338(6) 0.0634(4) Uani 1 1 d . . . .
H5A H 0.535721 -0.075866 0.345827 0.076 Uiso 1 1 calc R . . .
H5B H 0.615436 0.031070 0.319296 0.076 Uiso 1 1 calc R . . .
C16 C 0.61704(12) 0.4489(2) 0.30385(7) 0.0696(5) Uani 1 1 d D . . .
C15 C 0.68012(12) 0.5973(3) 0.68114(7) 0.0794(5) Uani 1 1 d . . . .
H15A H 0.717834 0.703396 0.679233 0.119 Uiso 0.5 1 calc R P . .
H15B H 0.628554 0.631109 0.701370 0.119 Uiso 0.5 1 calc R P . .
H15C H 0.708363 0.497149 0.701123 0.119 Uiso 0.5 1 calc R P . .
H15D H 0.652000 0.517707 0.708584 0.119 Uiso 0.5 1 calc R P . .
H15E H 0.741280 0.589994 0.686447 0.119 Uiso 0.5 1 calc R P . .
H15F H 0.661471 0.723953 0.686694 0.119 Uiso 0.5 1 calc R P . .

loop_
_atom_site_aniso_label
_atom_site_aniso_U_11
_atom_site_aniso_U_22
_atom_site_aniso_U_33
_atom_site_aniso_U_23
_atom_site_aniso_U_13
_atom_site_aniso_U_12
O7 0.0833(7) 0.0418(5) 0.0513(6) 0.0022(4) 0.0040(5) -0.0039(5)
N1 0.0651(7) 0.0421(6) 0.0382(6) 0.0007(4) 0.0021(5) -0.0140(5)
N2 0.0653(7) 0.0406(6) 0.0431(6) 0.0012(5) 0.0072(5) -0.0041(5)
C9 0.0436(6) 0.0380(6) 0.0407(7) -0.0021(5) 0.0014(5) 0.0002(5)
C10 0.0556(8) 0.0495(7) 0.0462(7) -0.0029(6) 0.0054(6) -0.0128(6)
C8 0.0460(7) 0.0433(7) 0.0473(7) -0.0040(5) 0.0023(5) -0.0061(5)
C3 0.0612(8) 0.0437(7) 0.0416(7) -0.0020(5) 0.0023(6) 0.0047(6)
C4 0.0504(7) 0.0525(8) 0.0464(7) -0.0046(6) -0.0049(6) -0.0013(6)
F17 0.116(3) 0.174(7) 0.077(3) 0.037(4) 0.002(2) -0.080(4)
F18 0.214(7) 0.075(2) 0.051(2) -0.0171(16) 0.039(3) -0.004(3)
F19 0.121(4) 0.139(4) 0.065(3) 0.043(2) 0.006(2) 0.041(3)
F19A 0.167(5) 0.288(10) 0.054(2) 0.045(4) -0.035(3) -0.045(6)
F18A 0.193(6) 0.137(4) 0.099(4) 0.023(3) 0.095(4) 0.038(3)
F17A 0.314(9) 0.0517(18) 0.062(2) 0.0098(12) 0.042(4) -0.034(3)
C14 0.0572(8) 0.0489(7) 0.0480(8) 0.0020(6) 0.0011(6) -0.0114(6)
C11 0.0601(8) 0.0618(9) 0.0424(7) 0.0008(6) 0.0065(6) -0.0059(7)
C12 0.0516(7) 0.0585(8) 0.0463(8) -0.0074(6) -0.0054(6) 0.0030(6)
C13 0.0579(9) 0.0537(8) 0.0589(9) -0.0068(7) -0.0065(6) -0.0137(7)
C6 0.0875(12) 0.0450(8) 0.0666(10) -0.0039(7) 0.0053(8) 0.0121(8)
C5 0.0884(11) 0.0484(8) 0.0533(9) -0.0109(6) 0.0034(7) -0.0086(7)
C16 0.0979(13) 0.0653(11) 0.0456(8) -0.0020(7) 0.0096(8) -0.0026(9)
C15 0.0898(12) 0.0947(13) 0.0537(10) -0.0154(9) -0.0163(8) -0.0056(10)

loop_
_atom_type_symbol
_atom_type_description
_atom_type_scat_dispersion_real
_atom_type_scat_dispersion_imag
_atom_type_scat_source
C C 0.0181 0.0091 'International Tables Vol C Tables 4.2.6.8 and 6.1.1.4'
H H 0.0000 0.0000 'International Tables Vol C Tables 4.2.6.8 and 6.1.1.4'
F F 0.0727 0.0534 'International Tables Vol C Tables 4.2.6.8 and 6.1.1.4'
N N 0.0311 0.0180 'International Tables Vol C Tables 4.2.6.8 and 6.1.1.4'
O O 0.0492 0.0322 'International Tables Vol C Tables 4.2.6.8 and 6.1.1.4'

loop_
_exptl_crystal_face_index_h
_exptl_crystal_face_index_k
_exptl_crystal_face_index_l
_exptl_crystal_face_perp_dist
-1 0 0 0.2110
1 0 0 0.2110
0 0 -1 0.0647
0 0 1 0.0647
0 -1 0 0.4261
0 1 0 0.4261

loop_
_geom_angle_atom_site_label_1
_geom_angle_atom_site_label_2
_geom_angle_atom_site_label_3
_geom_angle
C8 O7 C6 107.10(10)
N2 N1 C9 120.53(10)
N2 N1 C8 113.38(10)
C9 N1 C8 126.05(10)
C3 N2 N1 108.39(11)
C10 C9 N1 120.13(11)
C10 C9 C14 118.85(12)
C14 C9 N1 121.03(11)
C9 C10 H10 120.1
C11 C10 C9 119.89(12)
C11 C10 H10 120.1
O7 C8 N1 112.72(11)
O7 C8 H8 111.3
O7 C8 C4 107.31(10)
N1 C8 H8 111.3
N1 C8 C4 102.45(9)
C4 C8 H8 111.3
N2 C3 C4 114.92(11)
N2 C3 C16 119.34(13)
C16 C3 C4 125.74(12)
C8 C4 H4 112.3
C3 C4 C8 100.84(10)
C3 C4 H4 112.3
C3 C4 C5 114.93(12)
C5 C4 C8 103.18(11)
C5 C4 H4 112.3
C9 C14 H14 120.0
C13 C14 C9 119.92(13)
C13 C14 H14 120.0
C10 C11 H11 118.9
C12 C11 C10 122.13(13)
C12 C11 H11 118.9
C11 C12 C13 117.12(12)
C11 C12 C15 121.45(14)
C13 C12 C15 121.42(14)
C14 C13 C12 122.08(13)
C14 C13 H13 119.0
C12 C13 H13 119.0
O7 C6 H6A 110.9
O7 C6 H6B 110.9
O7 C6 C5 104.46(13)
H6A C6 H6B 108.9
C5 C6 H6A 110.9
C5 C6 H6B 110.9
C4 C5 H5A 111.3
C4 C5 H5B 111.3
C6 C5 C4 102.37(11)
C6 C5 H5A 111.3
C6 C5 H5B 111.3
H5A C5 H5B 109.2
F17 C16 C3 115.2(3)
F17 C16 F19 101.3(4)
F18 C16 C3 117.3(3)
F18 C16 F17 106.3(4)
F18 C16 F19 104.1(3)
F19 C16 C3 110.9(2)
F19A C16 C3 111.5(3)
F19A C16 F18A 103.7(3)
F18A C16 C3 108.1(3)
F17A C16 C3 115.0(3)
F17A C16 F19A 111.6(5)
F17A C16 F18A 106.0(4)
C12 C15 H15A 109.5
C12 C15 H15B 109.5
C12 C15 H15C 109.5
C12 C15 H15D 109.5
C12 C15 H15E 109.5
C12 C15 H15F 109.5
H15A C15 H15B 109.5
H15A C15 H15C 109.5
H15A C15 H15D 141.1
H15A C15 H15E 56.3
H15A C15 H15F 56.3
H15B C15 H15C 109.5
H15B C15 H15D 56.3
H15B C15 H15E 141.1
H15B C15 H15F 56.3
H15C C15 H15D 56.3
H15C C15 H15E 56.3
H15C C15 H15F 141.1
H15D C15 H15E 109.5
H15D C15 H15F 109.5
H15E C15 H15F 109.5

loop_
_geom_bond_atom_site_label_1
_geom_bond_atom_site_label_2
_geom_bond_distance
O7 C8 1.4038(16)
O7 C6 1.4375(18)
N1 N2 1.3560(14)
N1 C9 1.4040(15)
N1 C8 1.4566(16)
N2 C3 1.2836(17)
C9 C10 1.3847(17)
C9 C14 1.3856(18)
C10 H10 0.9300
C10 C11 1.3818(19)
C8 H8 0.9800
C8 C4 1.5460(18)
C3 C4 1.4928(19)
C3 C16 1.480(2)
C4 H4 0.9800
C4 C5 1.5328(19)
F17 C16 1.321(5)
F18 C16 1.277(4)
F19 C16 1.347(4)
F19A C16 1.294(4)
F18A C16 1.320(5)
F17A C16 1.244(4)
C14 H14 0.9300
C14 C13 1.380(2)
C11 H11 0.9300
C11 C12 1.377(2)
C12 C13 1.381(2)
C12 C15 1.511(2)
C13 H13 0.9300
C6 H6A 0.9700
C6 H6B 0.9700
C6 C5 1.495(2)
C5 H5A 0.9700
C5 H5B 0.9700
C15 H15A 0.9600
C15 H15B 0.9600
C15 H15C 0.9600
C15 H15D 0.9600
C15 H15E 0.9600
C15 H15F 0.9600

loop_
_exptl_oxdiff_crystal_face_indexfrac_h
_exptl_oxdiff_crystal_face_indexfrac_k
_exptl_oxdiff_crystal_face_indexfrac_l
_exptl_oxdiff_crystal_face_x
_exptl_oxdiff_crystal_face_y
_exptl_oxdiff_crystal_face_z
-0.9989 0.0009 0.0010 0.0961 -0.0166 -0.0172
0.9989 -0.0009 -0.0010 -0.0961 0.0166 0.0172
0.0005 0.0007 -1.0002 -0.0117 -0.0653 -0.0021
-0.0005 -0.0007 1.0002 0.0117 0.0653 0.0021
-0.0010 -0.9997 -0.0020 -0.0358 0.0138 -0.2118
0.0010 0.9997 0.0020 0.0358 -0.0138 0.2118
